data_7129599
loop_
_publ_author_name
'Zurakowski, Joseph A.'
'Austen, Brady'
'Brown, Kasey C.'
'Drover, Marcus W.'

_publ_section_title
;
 Bis(1-Bora-4-phosphorinane) Ring Closure at Cp*M (M = Fe, Co) Complexes
;
_journal_name_full 'Chemical Communications'
_journal_paper_doi 10.1039/D1CC07060F
_journal_year 2022
_chemical_formula_moiety 'C38 H57 B2 Cl Fe P2'
_chemical_formula_sum 'C38 H57 B2 Cl Fe P2'
_chemical_formula_weight 688.69
_space_group_crystal_system monoclinic
_space_group_IT_number 14
_space_group_name_Hall '-P 2ybc'
_space_group_name_H-M_alt 'P 1 21/c 1'
_atom_sites_solution_hydrogens geom
_atom_sites_solution_primary dual
_audit_creation_date 2021-10-22
_audit_creation_method
;
Olex2 1.3
(compiled 2020.11.12 svn.r5f609507 for OlexSys, GUI svn.r6403)
;
_audit_update_record
;
2021-10-22 deposited with the CCDC.	2022-01-20 downloaded from the CCDC.
;
_cell_angle_alpha 90
_cell_angle_beta 91.299(2)
_cell_angle_gamma 90
_cell_formula_units_Z 4
_cell_length_a 12.5361(8)
_cell_length_b 11.7955(7)
_cell_length_c 30.901(2)
_cell_measurement_reflns_used 9944
_cell_measurement_temperature 170.0
_cell_measurement_theta_max 53.42
_cell_measurement_theta_min 2.86
_cell_volume 4568.1(5)
_computing_cell_refinement 'SAINT v8.37A (Bruker, 2015)'
_computing_data_reduction 'SAINT v8.37A (Bruker, 2015)'
_computing_molecular_graphics 'Olex2 1.3 (Dolomanov et al., 2009)'
_computing_publication_material 'Olex2 1.3 (Dolomanov et al., 2009)'
_computing_structure_refinement 'SHELXL 2018/3 (Sheldrick, 2015)'
_computing_structure_solution 'SHELXT 2018/2 (Sheldrick, 2018)'
_diffrn_ambient_temperature 170.0
_diffrn_measured_fraction_theta_full 0.982
_diffrn_measured_fraction_theta_max 0.982
_diffrn_measurement_device_type 'Bruker APEX-II CCD'
_diffrn_measurement_method '\f and \w scans'
_diffrn_radiation_type CuK\a
_diffrn_radiation_wavelength 1.54178
_diffrn_reflns_av_R_equivalents 0.0641
_diffrn_reflns_av_unetI/netI 0.0408
_diffrn_reflns_Laue_measured_fraction_full 0.982
_diffrn_reflns_Laue_measured_fraction_max 0.982
_diffrn_reflns_limit_h_max 13
_diffrn_reflns_limit_h_min -13
_diffrn_reflns_limit_k_max 11
_diffrn_reflns_limit_k_min -11
_diffrn_reflns_limit_l_max 32
_diffrn_reflns_limit_l_min -32
_diffrn_reflns_number 53151
_diffrn_reflns_point_group_measured_fraction_full 0.982
_diffrn_reflns_point_group_measured_fraction_max 0.982
_diffrn_reflns_theta_full 53.604
_diffrn_reflns_theta_max 53.604
_diffrn_reflns_theta_min 2.861
_diffrn_source_current 1.0
_diffrn_source_power 0.05
_diffrn_source_voltage 50.0
_diffrn_standards_number 0
_exptl_absorpt_coefficient_mu 3.987
_exptl_absorpt_correction_T_max 0.7506
_exptl_absorpt_correction_T_min 0.5391
_exptl_absorpt_correction_type none
_exptl_absorpt_process_details
;
SADABS-2014/5 (Bruker,2014/5) was used for absorption correction.
wR2(int) was 0.0955 before and 0.0632 after correction.
The Ratio of minimum to maximum transmission is 0.7182.
The \l/2 correction factor is Not present.
;
_exptl_crystal_colour 'clear dark violet'
_exptl_crystal_colour_lustre clear
_exptl_crystal_colour_modifier dark
_exptl_crystal_colour_primary violet
_exptl_crystal_density_diffrn 1.001
_exptl_crystal_description block
_exptl_crystal_F_000 1472
_exptl_crystal_size_max 0.1
_exptl_crystal_size_mid 0.05
_exptl_crystal_size_min 0.05
_refine_diff_density_max 0.517
_refine_diff_density_min -0.315
_refine_diff_density_rms 0.065
_refine_ls_extinction_coef 0.00070(7)
_refine_ls_extinction_expression Fc^*^=kFc[1+0.001xFc^2^\l^3^/sin(2\q)]^-1/4^
_refine_ls_extinction_method 'SHELXL-2018/3 (Sheldrick 2018)'
_refine_ls_goodness_of_fit_ref 1.036
_refine_ls_hydrogen_treatment constr
_refine_ls_matrix_type full
_refine_ls_number_parameters 409
_refine_ls_number_reflns 5334
_refine_ls_number_restraints 0
_refine_ls_restrained_S_all 1.036
_refine_ls_R_factor_all 0.0801
_refine_ls_R_factor_gt 0.0654
_refine_ls_shift/su_max 0.001
_refine_ls_shift/su_mean 0.000
_refine_ls_structure_factor_coef Fsqd
_refine_ls_weighting_details 'w=1/[\s^2^(Fo^2^)+(0.0556P)^2^+17.0297P] where P=(Fo^2^+2Fc^2^)/3'
_refine_ls_weighting_scheme calc
_refine_ls_wR_factor_gt 0.1530
_refine_ls_wR_factor_ref 0.1599
_reflns_Friedel_coverage 0.000
_reflns_number_gt 4398
_reflns_number_total 5334
_reflns_threshold_expression 'I > 2\s(I)'
_cod_data_source_file d1cc07060f3.cif
_cod_data_source_block final22
_cod_database_code 7129599
_shelx_shelxl_version_number 2018/3
_shelx_space_group_comment
;
The symmetry employed for this shelxl refinement is uniquely defined
by the following loop, which should always be used as a source of
symmetry information in preference to the above space-group names.
They are only intended as comments.
;
_olex2_refinement_description
;
1. Fixed Uiso
 At 1.2 times of:
  All C(H) groups, All C(H,H) groups
 At 1.5 times of:
  All C(H,H,H) groups
2.a Secondary CH2 refined with riding coordinates:
 C1(H1A,H1B), C2(H2A,H2B), C13(H13A,H13B), C14(H14A,H14B), C15(H15A,H15B),
 C16(H16A,H16B), C35(H35A,H35B), C36(H36A,H36B), C37(H37A,H37B), C38(H38A,H38B)
2.b Aromatic/amide H refined with riding coordinates:
 C19(H19), C21(H21), C28(H28), C30(H30)
2.c Idealised Me refined as rotating group:
 C8(H8A,H8B,H8C), C9(H9A,H9B,H9C), C10(H10A,H10B,H10C), C11(H11A,H11B,H11C),
 C12(H12A,H12B,H12C), C23(H23A,H23B,H23C), C24(H24A,H24B,H24C), C25(H25A,H25B,
 H25C), C32(H32A,H32B,H32C), C33(H33A,H33B,H33C), C34(H34A,H34B,H34C)
;
_smtbx_masks_void_probe_radius 1.2
_smtbx_masks_void_truncation_radius 1.2
_olex2_submission_special_instructions 'No special instructions were received'

loop_
_space_group_symop_operation_xyz
'x, y, z'
'-x, y+1/2, -z+1/2'
'-x, -y, -z'
'x, -y-1/2, z-1/2'

loop_
_atom_site_label
_atom_site_type_symbol
_atom_site_fract_x
_atom_site_fract_y
_atom_site_fract_z
_atom_site_U_iso_or_equiv
_atom_site_adp_type
_atom_site_occupancy
_atom_site_site_symmetry_order
_atom_site_calc_flag
_atom_site_refinement_flags_posn
_atom_site_refinement_flags_adp
_atom_site_refinement_flags_occupancy
_atom_site_disorder_assembly
_atom_site_disorder_group
Fe1 Fe 0.60898(6) 0.79490(7) 0.82779(3) 0.0333(3) Uani 1 1 d . . . . .
Cl1 Cl 0.46208(10) 0.69895(12) 0.79638(5) 0.0451(4) Uani 1 1 d . . . . .
P1 P 0.69661(11) 0.63558(12) 0.82437(5) 0.0368(4) Uani 1 1 d . . . . .
P2 P 0.66817(11) 0.82205(12) 0.76212(4) 0.0345(4) Uani 1 1 d . . . . .
C1 C 0.6911(5) 0.5878(5) 0.76790(19) 0.0580(18) Uani 1 1 d . . . . .
H1A H 0.744055 0.526797 0.763592 0.070 Uiso 1 1 calc R U . . .
H1B H 0.619319 0.557282 0.760684 0.070 Uiso 1 1 calc R U . . .
C2 C 0.7149(6) 0.6860(5) 0.7392(2) 0.0572(18) Uani 1 1 d . . . . .
H2A H 0.679746 0.673905 0.710536 0.069 Uiso 1 1 calc R U . . .
H2B H 0.792772 0.690201 0.734893 0.069 Uiso 1 1 calc R U . . .
C3 C 0.5036(5) 0.9096(5) 0.85660(19) 0.0455(15) Uani 1 1 d . . . . .
C4 C 0.5949(5) 0.9680(4) 0.84542(18) 0.0422(15) Uani 1 1 d . . . . .
C5 C 0.6846(5) 0.9143(5) 0.86752(18) 0.0469(16) Uani 1 1 d . . . . .
C6 C 0.6428(4) 0.8259(5) 0.89315(18) 0.0414(15) Uani 1 1 d . . . . .
C7 C 0.5308(5) 0.8213(5) 0.88600(18) 0.0444(15) Uani 1 1 d . . . . .
C8 C 0.4564(5) 0.7412(6) 0.9077(2) 0.0590(18) Uani 1 1 d . . . . .
H8A H 0.412603 0.701812 0.885742 0.088 Uiso 1 1 calc R U . . .
H8B H 0.410024 0.783708 0.926995 0.088 Uiso 1 1 calc R U . . .
H8C H 0.497794 0.685524 0.924600 0.088 Uiso 1 1 calc R U . . .
C9 C 0.3898(5) 0.9388(6) 0.8422(2) 0.0638(19) Uani 1 1 d . . . . .
H9A H 0.390699 0.977127 0.814060 0.096 Uiso 1 1 calc R U . . .
H9B H 0.357840 0.988987 0.863598 0.096 Uiso 1 1 calc R U . . .
H9C H 0.347643 0.869051 0.839650 0.096 Uiso 1 1 calc R U . . .
C10 C 0.5991(6) 1.0761(5) 0.8189(2) 0.071(2) Uani 1 1 d . . . . .
H10A H 0.671724 1.087494 0.808699 0.107 Uiso 1 1 calc R U . . .
H10B H 0.578725 1.140602 0.836972 0.107 Uiso 1 1 calc R U . . .
H10C H 0.549546 1.070121 0.794062 0.107 Uiso 1 1 calc R U . . .
C11 C 0.7989(5) 0.9543(6) 0.8692(2) 0.0612(19) Uani 1 1 d . . . . .
H11A H 0.846738 0.888589 0.870060 0.092 Uiso 1 1 calc R U . . .
H11B H 0.811162 1.000384 0.895283 0.092 Uiso 1 1 calc R U . . .
H11C H 0.813134 0.999987 0.843518 0.092 Uiso 1 1 calc R U . . .
C12 C 0.7044(5) 0.7619(6) 0.92740(19) 0.0618(18) Uani 1 1 d . . . . .
H12A H 0.675502 0.685012 0.929751 0.093 Uiso 1 1 calc R U . . .
H12B H 0.698203 0.800964 0.955225 0.093 Uiso 1 1 calc R U . . .
H12C H 0.779610 0.757985 0.919602 0.093 Uiso 1 1 calc R U . . .
C13 C 0.8407(4) 0.6285(5) 0.8372(2) 0.0444(15) Uani 1 1 d . . . . .
H13A H 0.877188 0.688690 0.820830 0.053 Uiso 1 1 calc R U . . .
H13B H 0.852014 0.644814 0.868424 0.053 Uiso 1 1 calc R U . . .
C14 C 0.8930(4) 0.5149(5) 0.8271(2) 0.0483(16) Uani 1 1 d . . . . .
H14A H 0.959992 0.510205 0.844557 0.058 Uiso 1 1 calc R U . . .
H14B H 0.913416 0.516810 0.796295 0.058 Uiso 1 1 calc R U . . .
C15 C 0.6524(4) 0.5102(4) 0.8543(2) 0.0442(15) Uani 1 1 d . . . . .
H15A H 0.664782 0.523926 0.885578 0.053 Uiso 1 1 calc R U . . .
H15B H 0.574606 0.501009 0.849294 0.053 Uiso 1 1 calc R U . . .
C16 C 0.7076(4) 0.3995(5) 0.8421(2) 0.0479(16) Uani 1 1 d . . . . .
H16A H 0.671913 0.370430 0.815447 0.058 Uiso 1 1 calc R U . . .
H16B H 0.694111 0.343932 0.865364 0.058 Uiso 1 1 calc R U . . .
C17 C 0.8944(4) 0.2869(5) 0.83140(19) 0.0411(15) Uani 1 1 d . . . . .
C18 C 0.9474(4) 0.2485(5) 0.8686(2) 0.0444(15) Uani 1 1 d . . . . .
C19 C 1.0112(5) 0.1514(5) 0.8675(2) 0.0531(17) Uani 1 1 d . . . . .
H19 H 1.047047 0.126279 0.893180 0.064 Uiso 1 1 calc R U . . .
C20 C 1.0224(5) 0.0924(5) 0.8300(3) 0.0538(18) Uani 1 1 d . . . . .
C21 C 0.9712(5) 0.1302(5) 0.7935(2) 0.0562(18) Uani 1 1 d . . . . .
H21 H 0.980298 0.089685 0.767257 0.067 Uiso 1 1 calc R U . . .
C22 C 0.9060(5) 0.2256(5) 0.7929(2) 0.0524(17) Uani 1 1 d . . . . .
C23 C 0.8477(7) 0.2606(7) 0.7522(2) 0.084(2) Uani 1 1 d . . . . .
H23A H 0.778484 0.222119 0.750455 0.126 Uiso 1 1 calc R U . . .
H23B H 0.889956 0.239842 0.727143 0.126 Uiso 1 1 calc R U . . .
H23C H 0.836580 0.342875 0.752472 0.126 Uiso 1 1 calc R U . . .
C24 C 0.9367(6) 0.3134(5) 0.9107(2) 0.0636(19) Uani 1 1 d . . . . .
H24A H 0.996789 0.366012 0.914288 0.095 Uiso 1 1 calc R U . . .
H24B H 0.936806 0.259958 0.934983 0.095 Uiso 1 1 calc R U . . .
H24C H 0.869666 0.356141 0.910022 0.095 Uiso 1 1 calc R U . . .
C25 C 1.0924(5) -0.0148(6) 0.8292(3) 0.082(2) Uani 1 1 d . . . . .
H25A H 1.152884 -0.002174 0.810250 0.123 Uiso 1 1 calc R U . . .
H25B H 1.049965 -0.078913 0.818340 0.123 Uiso 1 1 calc R U . . .
H25C H 1.119044 -0.031543 0.858602 0.123 Uiso 1 1 calc R U . . .
C26 C 0.7707(4) 0.9285(5) 0.61972(18) 0.0400(14) Uani 1 1 d . . . . .
C27 C 0.7629(4) 0.8375(5) 0.58995(19) 0.0466(16) Uani 1 1 d . . . . .
C28 C 0.7922(5) 0.8521(6) 0.5470(2) 0.0552(17) Uani 1 1 d . . . . .
H28 H 0.787816 0.789680 0.527648 0.066 Uiso 1 1 calc R U . . .
C29 C 0.8273(5) 0.9556(6) 0.5323(2) 0.0551(17) Uani 1 1 d . . . . .
C30 C 0.8341(5) 1.0446(6) 0.5604(2) 0.0530(17) Uani 1 1 d . . . . .
H30 H 0.856512 1.116492 0.550162 0.064 Uiso 1 1 calc R U . . .
C31 C 0.8087(4) 1.0324(5) 0.60383(19) 0.0450(15) Uani 1 1 d . . . . .
C32 C 0.7238(5) 0.7234(5) 0.6042(2) 0.0574(17) Uani 1 1 d . . . . .
H32A H 0.765272 0.698599 0.629735 0.086 Uiso 1 1 calc R U . . .
H32B H 0.732429 0.668509 0.580721 0.086 Uiso 1 1 calc R U . . .
H32C H 0.648257 0.728678 0.611398 0.086 Uiso 1 1 calc R U . . .
C33 C 0.8597(6) 0.9701(7) 0.48557(19) 0.082(2) Uani 1 1 d . . . . .
H33A H 0.889596 0.898806 0.474966 0.123 Uiso 1 1 calc R U . . .
H33B H 0.913479 1.030152 0.483819 0.123 Uiso 1 1 calc R U . . .
H33C H 0.797013 0.990748 0.467761 0.123 Uiso 1 1 calc R U . . .
C34 C 0.8182(5) 1.1340(5) 0.6340(2) 0.0588(18) Uani 1 1 d . . . . .
H34A H 0.766968 1.126157 0.657351 0.088 Uiso 1 1 calc R U . . .
H34B H 0.802864 1.203648 0.617741 0.088 Uiso 1 1 calc R U . . .
H34C H 0.890692 1.137670 0.646459 0.088 Uiso 1 1 calc R U . . .
C35 C 0.6167(4) 0.9055(5) 0.67726(18) 0.0460(15) Uani 1 1 d . . . . .
H35A H 0.585974 0.980312 0.669580 0.055 Uiso 1 1 calc R U . . .
H35B H 0.585706 0.850266 0.656374 0.055 Uiso 1 1 calc R U . . .
C36 C 0.5741(4) 0.8745(5) 0.72140(18) 0.0477(16) Uani 1 1 d . . . . .
H36A H 0.518093 0.816245 0.717010 0.057 Uiso 1 1 calc R U . . .
H36B H 0.539097 0.942613 0.733296 0.057 Uiso 1 1 calc R U . . .
C37 C 0.8223(5) 0.9095(5) 0.70539(17) 0.0484(16) Uani 1 1 d . . . . .
H37A H 0.865573 0.840023 0.701885 0.058 Uiso 1 1 calc R U . . .
H37B H 0.870482 0.975002 0.701564 0.058 Uiso 1 1 calc R U . . .
C38 C 0.7832(5) 0.9119(5) 0.75190(17) 0.0479(16) Uani 1 1 d . . . . .
H38A H 0.764708 0.991072 0.759326 0.057 Uiso 1 1 calc R U . . .
H38B H 0.842676 0.888294 0.771517 0.057 Uiso 1 1 calc R U . . .
B1 B 0.8291(5) 0.4008(6) 0.8344(2) 0.0436(17) Uani 1 1 d . . . . .
B2 B 0.7371(5) 0.9123(5) 0.6682(2) 0.0366(16) Uani 1 1 d . . . . .

loop_
_atom_site_aniso_label
_atom_site_aniso_U_11
_atom_site_aniso_U_22
_atom_site_aniso_U_33
_atom_site_aniso_U_23
_atom_site_aniso_U_13
_atom_site_aniso_U_12
Fe1 0.0326(5) 0.0281(5) 0.0391(5) 0.0017(4) 0.0017(4) -0.0012(4)
Cl1 0.0357(8) 0.0426(9) 0.0571(9) -0.0020(7) 0.0000(7) -0.0076(6)
P1 0.0322(8) 0.0303(9) 0.0478(9) 0.0030(7) 0.0012(7) -0.0002(6)
P2 0.0357(8) 0.0277(8) 0.0401(8) 0.0004(6) 0.0040(6) 0.0002(6)
C1 0.064(4) 0.051(4) 0.059(4) 0.009(3) -0.009(3) 0.008(3)
C2 0.078(5) 0.044(4) 0.051(4) -0.003(3) 0.016(3) 0.017(3)
C3 0.041(4) 0.041(4) 0.054(4) -0.008(3) 0.004(3) 0.005(3)
C4 0.065(4) 0.022(3) 0.039(3) -0.003(3) 0.001(3) 0.008(3)
C5 0.058(4) 0.044(4) 0.039(3) -0.011(3) 0.008(3) -0.015(3)
C6 0.045(4) 0.031(3) 0.048(4) 0.002(3) 0.000(3) 0.005(3)
C7 0.045(4) 0.050(4) 0.039(3) 0.004(3) 0.010(3) 0.007(3)
C8 0.051(4) 0.070(5) 0.056(4) 0.007(4) 0.016(3) -0.009(3)
C9 0.053(4) 0.064(5) 0.074(5) -0.002(4) 0.000(3) 0.017(4)
C10 0.115(6) 0.041(4) 0.058(4) -0.004(3) 0.010(4) 0.011(4)
C11 0.058(4) 0.065(5) 0.061(4) -0.011(4) 0.002(3) -0.030(4)
C12 0.066(4) 0.072(5) 0.047(4) 0.000(3) -0.009(3) 0.004(4)
C13 0.028(3) 0.032(4) 0.074(4) 0.003(3) 0.003(3) -0.004(3)
C14 0.033(3) 0.036(4) 0.075(4) 0.005(3) 0.000(3) 0.002(3)
C15 0.024(3) 0.033(3) 0.076(4) 0.014(3) 0.001(3) -0.003(3)
C16 0.039(4) 0.033(4) 0.072(4) 0.015(3) -0.005(3) -0.002(3)
C17 0.039(3) 0.032(4) 0.053(4) -0.004(3) 0.001(3) -0.004(3)
C18 0.033(3) 0.038(4) 0.063(4) -0.009(3) -0.003(3) 0.004(3)
C19 0.039(4) 0.040(4) 0.081(5) 0.001(4) -0.006(3) 0.000(3)
C20 0.033(4) 0.033(4) 0.096(6) -0.010(4) 0.013(4) -0.002(3)
C21 0.057(4) 0.043(4) 0.069(5) -0.015(4) 0.025(4) -0.016(4)
C22 0.055(4) 0.039(4) 0.064(5) -0.004(3) 0.010(3) -0.008(3)
C23 0.133(7) 0.071(5) 0.048(4) 0.001(4) -0.005(4) -0.016(5)
C24 0.080(5) 0.053(4) 0.057(4) -0.014(3) -0.021(4) 0.021(4)
C25 0.054(5) 0.049(5) 0.144(7) -0.016(5) 0.022(5) 0.016(4)
C26 0.037(3) 0.040(4) 0.042(3) 0.005(3) 0.003(3) 0.005(3)
C27 0.040(4) 0.054(4) 0.047(4) 0.006(3) 0.003(3) 0.000(3)
C28 0.060(4) 0.058(5) 0.048(4) -0.006(3) -0.005(3) -0.004(3)
C29 0.053(4) 0.068(5) 0.044(4) 0.008(4) -0.005(3) -0.013(4)
C30 0.053(4) 0.059(5) 0.047(4) 0.020(4) -0.006(3) -0.006(3)
C31 0.034(3) 0.051(4) 0.050(4) 0.000(3) 0.005(3) 0.004(3)
C32 0.056(4) 0.052(4) 0.064(4) 0.003(3) 0.007(3) -0.006(3)
C33 0.101(6) 0.112(7) 0.033(4) 0.012(4) 0.000(4) -0.033(5)
C34 0.058(4) 0.045(4) 0.073(5) 0.007(4) -0.006(3) 0.004(3)
C35 0.038(4) 0.053(4) 0.047(4) 0.004(3) 0.002(3) 0.005(3)
C36 0.035(3) 0.055(4) 0.053(4) 0.005(3) 0.003(3) 0.005(3)
C37 0.047(4) 0.051(4) 0.048(4) 0.005(3) 0.010(3) 0.001(3)
C38 0.051(4) 0.055(4) 0.038(3) 0.003(3) -0.001(3) -0.009(3)
B1 0.042(4) 0.043(4) 0.046(4) 0.002(3) 0.000(3) -0.003(3)
B2 0.035(4) 0.027(4) 0.048(4) -0.001(3) -0.003(3) 0.005(3)

loop_
_atom_type_symbol
_atom_type_description
_atom_type_scat_dispersion_real
_atom_type_scat_dispersion_imag
_atom_type_scat_source
C C 0.0181 0.0091 'International Tables Vol C Tables 4.2.6.8 and 6.1.1.4'
H H 0.0000 0.0000 'International Tables Vol C Tables 4.2.6.8 and 6.1.1.4'
B B 0.0090 0.0039 'International Tables Vol C Tables 4.2.6.8 and 6.1.1.4'
Cl Cl 0.3639 0.7018 'International Tables Vol C Tables 4.2.6.8 and 6.1.1.4'
Fe Fe -1.1336 3.1974 'International Tables Vol C Tables 4.2.6.8 and 6.1.1.4'
P P 0.2955 0.4335 'International Tables Vol C Tables 4.2.6.8 and 6.1.1.4'

loop_
_geom_angle_atom_site_label_1
_geom_angle_atom_site_label_2
_geom_angle_atom_site_label_3
_geom_angle
_geom_angle_site_symmetry_1
_geom_angle_site_symmetry_3
_geom_angle_publ_flag
P1 Fe1 Cl1 87.47(6) . . ?
P1 Fe1 P2 84.26(6) . . ?
P2 Fe1 Cl1 88.10(6) . . ?
C3 Fe1 Cl1 89.49(17) . . ?
C3 Fe1 P1 153.79(18) . . ?
C3 Fe1 P2 121.67(17) . . ?
C3 Fe1 C4 38.3(2) . . ?
C4 Fe1 Cl1 120.00(17) . . ?
C4 Fe1 P1 152.47(18) . . ?
C4 Fe1 P2 97.39(16) . . ?
C5 Fe1 Cl1 155.54(18) . . ?
C5 Fe1 P1 112.86(18) . . ?
C5 Fe1 P2 106.68(16) . . ?
C5 Fe1 C3 66.2(2) . . ?
C5 Fe1 C4 40.3(2) . . ?
C5 Fe1 C6 39.7(2) . . ?
C5 Fe1 C7 66.9(2) . . ?
C6 Fe1 Cl1 128.58(17) . . ?
C6 Fe1 P1 96.11(15) . . ?
C6 Fe1 P2 143.32(17) . . ?
C6 Fe1 C3 66.0(2) . . ?
C6 Fe1 C4 66.4(2) . . ?
C6 Fe1 C7 39.7(2) . . ?
C7 Fe1 Cl1 92.79(17) . . ?
C7 Fe1 P1 114.60(17) . . ?
C7 Fe1 P2 161.14(17) . . ?
C7 Fe1 C3 39.6(2) . . ?
C7 Fe1 C4 66.0(2) . . ?
C1 P1 Fe1 107.6(2) . . ?
C1 P1 C13 101.9(3) . . ?
C1 P1 C15 103.1(3) . . ?
C13 P1 Fe1 121.41(19) . . ?
C15 P1 Fe1 120.78(18) . . ?
C15 P1 C13 99.2(3) . . ?
C2 P2 Fe1 110.0(2) . . ?
C36 P2 Fe1 117.52(19) . . ?
C36 P2 C2 103.6(3) . . ?
C36 P2 C38 100.7(3) . . ?
C38 P2 Fe1 121.95(18) . . ?
C38 P2 C2 100.3(3) . . ?
P1 C1 H1A 109.9 . . ?
P1 C1 H1B 109.9 . . ?
H1A C1 H1B 108.3 . . ?
C2 C1 P1 108.9(4) . . ?
C2 C1 H1A 109.9 . . ?
C2 C1 H1B 109.9 . . ?
P2 C2 H2A 109.2 . . ?
P2 C2 H2B 109.2 . . ?
C1 C2 P2 112.0(4) . . ?
C1 C2 H2A 109.2 . . ?
C1 C2 H2B 109.2 . . ?
H2A C2 H2B 107.9 . . ?
C4 C3 Fe1 71.6(3) . . ?
C4 C3 C7 109.7(5) . . ?
C4 C3 C9 126.0(6) . . ?
C7 C3 Fe1 69.8(3) . . ?
C7 C3 C9 124.2(6) . . ?
C9 C3 Fe1 127.9(4) . . ?
C3 C4 Fe1 70.1(3) . . ?
C3 C4 C5 107.5(5) . . ?
C3 C4 C10 126.2(6) . . ?
C5 C4 Fe1 68.4(3) . . ?
C5 C4 C10 125.9(6) . . ?
C10 C4 Fe1 131.8(4) . . ?
C4 C5 Fe1 71.3(3) . . ?
C4 C5 C11 127.3(6) . . ?
C6 C5 Fe1 70.3(3) . . ?
C6 C5 C4 107.0(5) . . ?
C6 C5 C11 125.0(6) . . ?
C11 C5 Fe1 130.7(4) . . ?
C5 C6 Fe1 70.0(3) . . ?
C5 C6 C7 108.6(5) . . ?
C5 C6 C12 125.0(5) . . ?
C7 C6 Fe1 70.3(3) . . ?
C7 C6 C12 125.6(5) . . ?
C12 C6 Fe1 133.2(4) . . ?
C3 C7 Fe1 70.7(3) . . ?
C3 C7 C8 127.4(5) . . ?
C6 C7 Fe1 70.0(3) . . ?
C6 C7 C3 107.1(5) . . ?
C6 C7 C8 125.4(5) . . ?
C8 C7 Fe1 126.9(4) . . ?
C7 C8 H8A 109.5 . . ?
C7 C8 H8B 109.5 . . ?
C7 C8 H8C 109.5 . . ?
H8A C8 H8B 109.5 . . ?
H8A C8 H8C 109.5 . . ?
H8B C8 H8C 109.5 . . ?
C3 C9 H9A 109.5 . . ?
C3 C9 H9B 109.5 . . ?
C3 C9 H9C 109.5 . . ?
H9A C9 H9B 109.5 . . ?
H9A C9 H9C 109.5 . . ?
H9B C9 H9C 109.5 . . ?
C4 C10 H10A 109.5 . . ?
C4 C10 H10B 109.5 . . ?
C4 C10 H10C 109.5 . . ?
H10A C10 H10B 109.5 . . ?
H10A C10 H10C 109.5 . . ?
H10B C10 H10C 109.5 . . ?
C5 C11 H11A 109.5 . . ?
C5 C11 H11B 109.5 . . ?
C5 C11 H11C 109.5 . . ?
H11A C11 H11B 109.5 . . ?
H11A C11 H11C 109.5 . . ?
H11B C11 H11C 109.5 . . ?
C6 C12 H12A 109.5 . . ?
C6 C12 H12B 109.5 . . ?
C6 C12 H12C 109.5 . . ?
H12A C12 H12B 109.5 . . ?
H12A C12 H12C 109.5 . . ?
H12B C12 H12C 109.5 . . ?
P1 C13 H13A 108.6 . . ?
P1 C13 H13B 108.6 . . ?
H13A C13 H13B 107.6 . . ?
C14 C13 P1 114.7(4) . . ?
C14 C13 H13A 108.6 . . ?
C14 C13 H13B 108.6 . . ?
C13 C14 H14A 107.4 . . ?
C13 C14 H14B 107.4 . . ?
C13 C14 B1 119.6(5) . . ?
H14A C14 H14B 106.9 . . ?
B1 C14 H14A 107.4 . . ?
B1 C14 H14B 107.4 . . ?
P1 C15 H15A 108.5 . . ?
P1 C15 H15B 108.5 . . ?
H15A C15 H15B 107.5 . . ?
C16 C15 P1 114.9(4) . . ?
C16 C15 H15A 108.5 . . ?
C16 C15 H15B 108.5 . . ?
C15 C16 H16A 107.6 . . ?
C15 C16 H16B 107.6 . . ?
C15 C16 B1 118.8(5) . . ?
H16A C16 H16B 107.0 . . ?
B1 C16 H16A 107.6 . . ?
B1 C16 H16B 107.6 . . ?
C18 C17 C22 118.5(5) . . ?
C18 C17 B1 117.9(5) . . ?
C22 C17 B1 123.5(5) . . ?
C17 C18 C19 120.7(6) . . ?
C17 C18 C24 119.6(5) . . ?
C19 C18 C24 119.7(6) . . ?
C18 C19 H19 119.7 . . ?
C20 C19 C18 120.6(6) . . ?
C20 C19 H19 119.7 . . ?
C19 C20 C25 120.2(7) . . ?
C21 C20 C19 118.8(6) . . ?
C21 C20 C25 121.0(7) . . ?
C20 C21 H21 118.6 . . ?
C20 C21 C22 122.8(6) . . ?
C22 C21 H21 118.6 . . ?
C17 C22 C23 120.8(6) . . ?
C21 C22 C17 118.6(6) . . ?
C21 C22 C23 120.6(6) . . ?
C22 C23 H23A 109.5 . . ?
C22 C23 H23B 109.5 . . ?
C22 C23 H23C 109.5 . . ?
H23A C23 H23B 109.5 . . ?
H23A C23 H23C 109.5 . . ?
H23B C23 H23C 109.5 . . ?
C18 C24 H24A 109.5 . . ?
C18 C24 H24B 109.5 . . ?
C18 C24 H24C 109.5 . . ?
H24A C24 H24B 109.5 . . ?
H24A C24 H24C 109.5 . . ?
H24B C24 H24C 109.5 . . ?
C20 C25 H25A 109.5 . . ?
C20 C25 H25B 109.5 . . ?
C20 C25 H25C 109.5 . . ?
H25A C25 H25B 109.5 . . ?
H25A C25 H25C 109.5 . . ?
H25B C25 H25C 109.5 . . ?
C27 C26 B2 120.6(5) . . ?
C31 C26 C27 116.9(5) . . ?
C31 C26 B2 122.5(5) . . ?
C26 C27 C32 120.5(5) . . ?
C28 C27 C26 120.5(6) . . ?
C28 C27 C32 119.0(6) . . ?
C27 C28 H28 119.4 . . ?
C29 C28 C27 121.2(6) . . ?
C29 C28 H28 119.4 . . ?
C28 C29 C33 120.6(6) . . ?
C30 C29 C28 119.0(6) . . ?
C30 C29 C33 120.3(6) . . ?
C29 C30 H30 119.3 . . ?
C29 C30 C31 121.5(6) . . ?
C31 C30 H30 119.3 . . ?
C26 C31 C34 119.6(5) . . ?
C30 C31 C26 120.8(6) . . ?
C30 C31 C34 119.5(6) . . ?
C27 C32 H32A 109.5 . . ?
C27 C32 H32B 109.5 . . ?
C27 C32 H32C 109.5 . . ?
H32A C32 H32B 109.5 . . ?
H32A C32 H32C 109.5 . . ?
H32B C32 H32C 109.5 . . ?
C29 C33 H33A 109.5 . . ?
C29 C33 H33B 109.5 . . ?
C29 C33 H33C 109.5 . . ?
H33A C33 H33B 109.5 . . ?
H33A C33 H33C 109.5 . . ?
H33B C33 H33C 109.5 . . ?
C31 C34 H34A 109.5 . . ?
C31 C34 H34B 109.5 . . ?
C31 C34 H34C 109.5 . . ?
H34A C34 H34B 109.5 . . ?
H34A C34 H34C 109.5 . . ?
H34B C34 H34C 109.5 . . ?
H35A C35 H35B 106.6 . . ?
C36 C35 H35A 106.7 . . ?
C36 C35 H35B 106.7 . . ?
C36 C35 B2 122.7(5) . . ?
B2 C35 H35A 106.7 . . ?
B2 C35 H35B 106.7 . . ?
P2 C36 H36A 107.8 . . ?
P2 C36 H36B 107.8 . . ?
C35 C36 P2 117.9(4) . . ?
C35 C36 H36A 107.8 . . ?
C35 C36 H36B 107.8 . . ?
H36A C36 H36B 107.2 . . ?
H37A C37 H37B 107.2 . . ?
C38 C37 H37A 107.9 . . ?
C38 C37 H37B 107.9 . . ?
C38 C37 B2 117.8(5) . . ?
B2 C37 H37A 107.9 . . ?
B2 C37 H37B 107.9 . . ?
P2 C38 H38A 108.5 . . ?
P2 C38 H38B 108.5 . . ?
C37 C38 P2 115.0(4) . . ?
C37 C38 H38A 108.5 . . ?
C37 C38 H38B 108.5 . . ?
H38A C38 H38B 107.5 . . ?
C16 B1 C14 122.2(5) . . ?
C16 B1 C17 121.0(5) . . ?
C17 B1 C14 116.7(5) . . ?
C35 B2 C26 117.6(5) . . ?
C35 B2 C37 121.6(5) . . ?
C37 B2 C26 120.8(5) . . ?

loop_
_geom_bond_atom_site_label_1
_geom_bond_atom_site_label_2
_geom_bond_distance
_geom_bond_site_symmetry_2
_geom_bond_publ_flag
Fe1 Cl1 2.3523(16) . ?
Fe1 P1 2.1806(16) . ?
Fe1 P2 2.1997(16) . ?
Fe1 C3 2.103(6) . ?
Fe1 C4 2.122(5) . ?
Fe1 C5 2.082(6) . ?
Fe1 C6 2.087(6) . ?
Fe1 C7 2.091(5) . ?
P1 C1 1.833(6) . ?
P1 C13 1.843(5) . ?
P1 C15 1.836(5) . ?
P2 C2 1.854(6) . ?
P2 C36 1.814(6) . ?
P2 C38 1.823(6) . ?
C1 H1A 0.9900 . ?
C1 H1B 0.9900 . ?
C1 C2 1.493(8) . ?
C2 H2A 0.9900 . ?
C2 H2B 0.9900 . ?
C3 C4 1.385(8) . ?
C3 C7 1.419(8) . ?
C3 C9 1.525(8) . ?
C4 C5 1.448(8) . ?
C4 C10 1.517(8) . ?
C5 C6 1.417(8) . ?
C5 C11 1.509(8) . ?
C6 C7 1.417(8) . ?
C6 C12 1.499(8) . ?
C7 C8 1.497(8) . ?
C8 H8A 0.9800 . ?
C8 H8B 0.9800 . ?
C8 H8C 0.9800 . ?
C9 H9A 0.9800 . ?
C9 H9B 0.9800 . ?
C9 H9C 0.9800 . ?
C10 H10A 0.9800 . ?
C10 H10B 0.9800 . ?
C10 H10C 0.9800 . ?
C11 H11A 0.9800 . ?
C11 H11B 0.9800 . ?
C11 H11C 0.9800 . ?
C12 H12A 0.9800 . ?
C12 H12B 0.9800 . ?
C12 H12C 0.9800 . ?
C13 H13A 0.9900 . ?
C13 H13B 0.9900 . ?
C13 C14 1.527(8) . ?
C14 H14A 0.9900 . ?
C14 H14B 0.9900 . ?
C14 B1 1.586(9) . ?
C15 H15A 0.9900 . ?
C15 H15B 0.9900 . ?
C15 C16 1.528(8) . ?
C16 H16A 0.9900 . ?
C16 H16B 0.9900 . ?
C16 B1 1.547(9) . ?
C17 C18 1.389(8) . ?
C17 C22 1.401(8) . ?
C17 B1 1.578(9) . ?
C18 C19 1.398(8) . ?
C18 C24 1.519(8) . ?
C19 H19 0.9500 . ?
C19 C20 1.362(9) . ?
C20 C21 1.361(9) . ?
C20 C25 1.540(9) . ?
C21 H21 0.9500 . ?
C21 C22 1.391(9) . ?
C22 C23 1.498(9) . ?
C23 H23A 0.9800 . ?
C23 H23B 0.9800 . ?
C23 H23C 0.9800 . ?
C24 H24A 0.9800 . ?
C24 H24B 0.9800 . ?
C24 H24C 0.9800 . ?
C25 H25A 0.9800 . ?
C25 H25B 0.9800 . ?
C25 H25C 0.9800 . ?
C26 C27 1.416(8) . ?
C26 C31 1.408(8) . ?
C26 B2 1.576(8) . ?
C27 C28 1.395(8) . ?
C27 C32 1.501(8) . ?
C28 H28 0.9500 . ?
C28 C29 1.379(9) . ?
C29 C30 1.365(9) . ?
C29 C33 1.517(8) . ?
C30 H30 0.9500 . ?
C30 C31 1.393(8) . ?
C31 C34 1.522(8) . ?
C32 H32A 0.9800 . ?
C32 H32B 0.9800 . ?
C32 H32C 0.9800 . ?
C33 H33A 0.9800 . ?
C33 H33B 0.9800 . ?
C33 H33C 0.9800 . ?
C34 H34A 0.9800 . ?
C34 H34B 0.9800 . ?
C34 H34C 0.9800 . ?
C35 H35A 0.9900 . ?
C35 H35B 0.9900 . ?
C35 C36 1.520(8) . ?
C35 B2 1.543(8) . ?
C36 H36A 0.9900 . ?
C36 H36B 0.9900 . ?
C37 H37A 0.9900 . ?
C37 H37B 0.9900 . ?
C37 C38 1.529(7) . ?
C37 B2 1.552(8) . ?
C38 H38A 0.9900 . ?
C38 H38B 0.9900 . ?

loop_
_geom_torsion_atom_site_label_1
_geom_torsion_atom_site_label_2
_geom_torsion_atom_site_label_3
_geom_torsion_atom_site_label_4
_geom_torsion
_geom_torsion_site_symmetry_1
_geom_torsion_site_symmetry_2
_geom_torsion_site_symmetry_3
_geom_torsion_site_symmetry_4
_geom_torsion_publ_flag
Fe1 P1 C1 C2 45.7(5) . . . . ?
Fe1 P1 C13 C14 -171.6(4) . . . . ?
Fe1 P1 C15 C16 168.6(3) . . . . ?
Fe1 P2 C2 C1 6.3(6) . . . . ?
Fe1 P2 C36 C35 173.6(4) . . . . ?
Fe1 P2 C38 C37 172.5(3) . . . . ?
Fe1 C3 C4 C5 -58.3(4) . . . . ?
Fe1 C3 C4 C10 127.9(6) . . . . ?
Fe1 C3 C7 C6 60.8(4) . . . . ?
Fe1 C3 C7 C8 -122.2(6) . . . . ?
Fe1 C4 C5 C6 -61.6(4) . . . . ?
Fe1 C4 C5 C11 127.4(6) . . . . ?
Fe1 C5 C6 C7 -60.0(4) . . . . ?
Fe1 C5 C6 C12 129.4(6) . . . . ?
Fe1 C6 C7 C3 -61.3(4) . . . . ?
Fe1 C6 C7 C8 121.7(6) . . . . ?
P1 C1 C2 P2 -31.8(6) . . . . ?
P1 C13 C14 B1 -36.6(7) . . . . ?
P1 C15 C16 B1 41.2(7) . . . . ?
C1 P1 C13 C14 -52.2(5) . . . . ?
C1 P1 C15 C16 48.6(5) . . . . ?
C2 P2 C36 C35 -64.8(5) . . . . ?
C2 P2 C38 C37 50.9(5) . . . . ?
C3 C4 C5 Fe1 59.4(4) . . . . ?
C3 C4 C5 C6 -2.2(6) . . . . ?
C3 C4 C5 C11 -173.2(5) . . . . ?
C4 C3 C7 Fe1 -60.7(4) . . . . ?
C4 C3 C7 C6 0.1(6) . . . . ?
C4 C3 C7 C8 177.1(6) . . . . ?
C4 C5 C6 Fe1 62.3(4) . . . . ?
C4 C5 C6 C7 2.3(6) . . . . ?
C4 C5 C6 C12 -168.3(5) . . . . ?
C5 C6 C7 Fe1 59.8(4) . . . . ?
C5 C6 C7 C3 -1.5(6) . . . . ?
C5 C6 C7 C8 -178.6(5) . . . . ?
C7 C3 C4 Fe1 59.6(4) . . . . ?
C7 C3 C4 C5 1.3(6) . . . . ?
C7 C3 C4 C10 -172.5(5) . . . . ?
C9 C3 C4 Fe1 -124.0(6) . . . . ?
C9 C3 C4 C5 177.7(5) . . . . ?
C9 C3 C4 C10 3.9(9) . . . . ?
C9 C3 C7 Fe1 122.8(6) . . . . ?
C9 C3 C7 C6 -176.4(5) . . . . ?
C9 C3 C7 C8 0.6(10) . . . . ?
C10 C4 C5 Fe1 -126.8(6) . . . . ?
C10 C4 C5 C6 171.7(5) . . . . ?
C10 C4 C5 C11 0.6(9) . . . . ?
C11 C5 C6 Fe1 -126.5(6) . . . . ?
C11 C5 C6 C7 173.6(5) . . . . ?
C11 C5 C6 C12 3.0(9) . . . . ?
C12 C6 C7 Fe1 -129.7(6) . . . . ?
C12 C6 C7 C3 169.0(6) . . . . ?
C12 C6 C7 C8 -8.0(9) . . . . ?
C13 P1 C1 C2 -83.1(5) . . . . ?
C13 P1 C15 C16 -56.0(5) . . . . ?
C13 C14 B1 C16 13.4(9) . . . . ?
C13 C14 B1 C17 -169.2(5) . . . . ?
C15 P1 C1 C2 174.3(4) . . . . ?
C15 P1 C13 C14 53.4(5) . . . . ?
C15 C16 B1 C14 -15.6(9) . . . . ?
C15 C16 B1 C17 167.2(5) . . . . ?
C17 C18 C19 C20 -0.1(9) . . . . ?
C18 C17 C22 C21 -0.9(8) . . . . ?
C18 C17 C22 C23 177.9(6) . . . . ?
C18 C17 B1 C14 86.4(7) . . . . ?
C18 C17 B1 C16 -96.3(7) . . . . ?
C18 C19 C20 C21 0.5(9) . . . . ?
C18 C19 C20 C25 -179.7(5) . . . . ?
C19 C20 C21 C22 -1.2(9) . . . . ?
C20 C21 C22 C17 1.4(9) . . . . ?
C20 C21 C22 C23 -177.4(6) . . . . ?
C22 C17 C18 C19 0.3(8) . . . . ?
C22 C17 C18 C24 179.8(6) . . . . ?
C22 C17 B1 C14 -90.4(7) . . . . ?
C22 C17 B1 C16 86.9(8) . . . . ?
C24 C18 C19 C20 -179.6(6) . . . . ?
C25 C20 C21 C22 179.0(6) . . . . ?
C26 C27 C28 C29 -1.3(9) . . . . ?
C27 C26 C31 C30 1.9(8) . . . . ?
C27 C26 C31 C34 179.5(5) . . . . ?
C27 C26 B2 C35 -74.0(7) . . . . ?
C27 C26 B2 C37 109.0(6) . . . . ?
C27 C28 C29 C30 0.5(10) . . . . ?
C27 C28 C29 C33 179.5(6) . . . . ?
C28 C29 C30 C31 1.6(9) . . . . ?
C29 C30 C31 C26 -2.8(9) . . . . ?
C29 C30 C31 C34 179.6(6) . . . . ?
C31 C26 C27 C28 0.1(8) . . . . ?
C31 C26 C27 C32 179.6(5) . . . . ?
C31 C26 B2 C35 105.6(6) . . . . ?
C31 C26 B2 C37 -71.4(7) . . . . ?
C32 C27 C28 C29 179.2(6) . . . . ?
C33 C29 C30 C31 -177.5(6) . . . . ?
C36 P2 C2 C1 -120.2(5) . . . . ?
C36 P2 C38 C37 -55.3(5) . . . . ?
C36 C35 B2 C26 171.7(5) . . . . ?
C36 C35 B2 C37 -11.3(9) . . . . ?
C38 P2 C2 C1 136.0(5) . . . . ?
C38 P2 C36 C35 38.7(5) . . . . ?
C38 C37 B2 C26 170.7(5) . . . . ?
C38 C37 B2 C35 -6.2(8) . . . . ?
B1 C17 C18 C19 -176.7(5) . . . . ?
B1 C17 C18 C24 2.8(8) . . . . ?
B1 C17 C22 C21 175.8(5) . . . . ?
B1 C17 C22 C23 -5.3(9) . . . . ?
B2 C26 C27 C28 179.7(5) . . . . ?
B2 C26 C27 C32 -0.8(8) . . . . ?
B2 C26 C31 C30 -177.7(5) . . . . ?
B2 C26 C31 C34 -0.1(8) . . . . ?
B2 C35 C36 P2 -10.0(8) . . . . ?
B2 C37 C38 P2 42.6(7) . . . . ?

loop_
_smtbx_masks_void_nr
_smtbx_masks_void_average_x
_smtbx_masks_void_average_y
_smtbx_masks_void_average_z
_smtbx_masks_void_volume
_smtbx_masks_void_count_electrons
_smtbx_masks_void_content
1 -0.550 -0.390 0.000 617.8 143.3 ?
2 -0.267 -0.819 0.500 617.8 143.3 ?
